data_4114385
loop_
_publ_author_name
'Venu R. Vangala'
'Balakrishna R. Bhogala'
'Archan Dey'
'Gautam R. Desiraju'
'Charlotte K. Broder'
'Philip S. Smith'
'Raju Mondal'
'Judith A. K. Howard'
'Chick C. Wilson'

_publ_contact_author_address
;
School of Chemistry
University of Hyderabad
Hyderabad 500 046
India
;
_publ_contact_author_email desiraju@uohyd.ernet.in
_publ_contact_author_fax '91 40 3010567'
_publ_contact_author_name 'Professor Gautam R. Desiraju'
_publ_contact_author_phone '91 40 3010567'
_publ_section_title
;
 Correspondence between Molecular Functionality and Crystal Structures.
 Supramolecular Chemistry of a Family of Homologated Aminophenols
;
_journal_name_full 'Journal of the American Chemical Society'
_journal_page_first 14495
_journal_page_last 14509
_journal_paper_doi 10.1021/ja037227p
_journal_volume 125
_journal_year 2003
_chemical_formula_sum 'C12 H11 N O'
_chemical_formula_weight 185.22
_chemical_melting_point 455(3)
_chemical_name_systematic
; 
 4-(3-aminophenyl)phenol  
;
_space_group_IT_number 29
_symmetry_cell_setting orthorhombic
_symmetry_space_group_name_Hall 'P 2c -2ac'
_symmetry_space_group_name_H-M 'P c a 21'
_atom_sites_solution_hydrogens geom
_atom_sites_solution_primary direct
_atom_sites_solution_secondary difmap
_audit_creation_method SHELXL-97
_cell_angle_alpha 90.00
_cell_angle_beta 90.00
_cell_angle_gamma 90.00
_cell_formula_units_Z 4
_cell_length_a 19.2352(8)
_cell_length_b 6.0039(3)
_cell_length_c 8.1627(4)
_cell_measurement_reflns_used 2540
_cell_measurement_temperature 120(2)
_cell_measurement_theta_max 27.112
_cell_measurement_theta_min 3.273
_cell_volume 942.68(8)
_computing_cell_refinement 'SMART-NT V5.0 (Bruker, 1998)'
_computing_data_collection 'SMART-NT V5.0 (Bruker, 1998)'
_computing_data_reduction 'SMART-NT V5.0 (Bruker, 1998)'
_computing_molecular_graphics 'SHELXTL-98 (Bruker, 1998)'
_computing_publication_material 'SHELXTL-98 (Bruker, 1998)'
_computing_structure_refinement 'SHELXL-97 (Sheldrick, 1997)'
_computing_structure_solution 'SHELXS-97 (Sheldrick, 1990)'
_diffrn_ambient_temperature 120(2)
_diffrn_measured_fraction_theta_full 1.000
_diffrn_measured_fraction_theta_max 1.000
_diffrn_measurement_device_type /w
_diffrn_measurement_method 'Bruker SMART-6000'
_diffrn_radiation_monochromator graphite
_diffrn_radiation_source 'fine-focus sealed tube'
_diffrn_radiation_type MoK\a
_diffrn_radiation_wavelength 0.71073
_diffrn_reflns_av_R_equivalents 0.0639
_diffrn_reflns_av_sigmaI/netI 0.0451
_diffrn_reflns_limit_h_max 24
_diffrn_reflns_limit_h_min -24
_diffrn_reflns_limit_k_max 7
_diffrn_reflns_limit_k_min -7
_diffrn_reflns_limit_l_max 10
_diffrn_reflns_limit_l_min -10
_diffrn_reflns_number 9004
_diffrn_reflns_theta_full 27.11
_diffrn_reflns_theta_max 27.11
_diffrn_reflns_theta_min 2.12
_diffrn_standards_decay_% 0
_diffrn_standards_number 0
_exptl_absorpt_coefficient_mu 0.084
_exptl_absorpt_correction_type none
_exptl_crystal_colour Brown
_exptl_crystal_density_diffrn 1.305
_exptl_crystal_description Plate
_exptl_crystal_F_000 392
_exptl_crystal_size_max 0.40
_exptl_crystal_size_mid 0.14
_exptl_crystal_size_min 0.04
_refine_diff_density_max 0.211
_refine_diff_density_min -0.159
_refine_diff_density_rms 0.039
_refine_ls_abs_structure_details 'Flack H D (1983), Acta Cryst. A39, 876-881'
_refine_ls_abs_structure_Flack 0.3(17)
_refine_ls_extinction_coef 'not refined'
_refine_ls_extinction_method none
_refine_ls_goodness_of_fit_ref 1.033
_refine_ls_hydrogen_treatment mixed
_refine_ls_matrix_type full
_refine_ls_number_parameters 139
_refine_ls_number_reflns 2083
_refine_ls_number_restraints 1
_refine_ls_restrained_S_all 1.033
_refine_ls_R_factor_all 0.0519
_refine_ls_R_factor_gt 0.0378
_refine_ls_shift/su_max 0.000
_refine_ls_shift/su_mean 0.000
_refine_ls_structure_factor_coef Fsqd
_refine_ls_weighting_details 'calc w=1/[\s^2^(Fo^2^)+(0.0513P)^2^+0.0193P] where P=(Fo^2^+2Fc^2^)/3'
_refine_ls_weighting_scheme calc
_refine_ls_wR_factor_gt 0.0930
_refine_ls_wR_factor_ref 0.1000
_reflns_number_gt 1688
_reflns_number_total 2083
_reflns_threshold_expression >2sigma(I)
_cod_data_source_file ja037227psi20030927_031934_01.cif
_cod_data_source_block 6a
_cod_database_code 4114385

loop_
_symmetry_equiv_pos_as_xyz
'x, y, z'
'-x, -y, z+1/2'
'x+1/2, -y, z'
'-x+1/2, y, z+1/2'

loop_
_atom_site_label
_atom_site_type_symbol
_atom_site_fract_x
_atom_site_fract_y
_atom_site_fract_z
_atom_site_U_iso_or_equiv
_atom_site_adp_type
_atom_site_occupancy
_atom_site_symmetry_multiplicity
_atom_site_calc_flag
_atom_site_refinement_flags
O1 O 0.31922(6) 1.0099(2) 0.19993(18) 0.0300(3) Uani 1 1 d .
H1 H 0.3066(9) 0.917(3) 0.284(3) 0.035(6) Uiso 1 1 d .
N1 N 0.76189(8) 1.2374(3) 0.4411(2) 0.0301(4) Uani 1 1 d .
H1A H 0.7459(14) 1.143(3) 0.515(3) 0.057(8) Uiso 1 1 d .
H1B H 0.7946(11) 1.334(4) 0.489(3) 0.040(6) Uiso 1 1 d .
C1 C 0.38487(8) 1.0934(3) 0.2158(2) 0.0249(4) Uani 1 1 d .
C2 C 0.40384(10) 1.2713(3) 0.1190(2) 0.0315(4) Uani 1 1 d .
H2 H 0.3711 1.3343 0.0452 0.038 Uiso 1 1 calc R
C3 C 0.47037(9) 1.3589(3) 0.1286(2) 0.0314(4) Uani 1 1 d .
H3 H 0.4825 1.4805 0.0598 0.038 Uiso 1 1 calc R
C4 C 0.52001(9) 1.2740(3) 0.2364(2) 0.0248(4) Uani 1 1 d .
C5 C 0.49886(9) 1.0969(3) 0.3349(3) 0.0347(5) Uani 1 1 d .
H5 H 0.5309 1.0370 0.4116 0.042 Uiso 1 1 calc R
C6 C 0.43293(8) 1.0049(3) 0.3253(3) 0.0328(4) Uani 1 1 d .
H6 H 0.4206 0.8824 0.3930 0.039 Uiso 1 1 calc R
C7 C 0.59105(9) 1.3718(3) 0.2485(2) 0.0263(4) Uani 1 1 d .
C8 C 0.64353(9) 1.2624(3) 0.3363(2) 0.0255(4) Uani 1 1 d .
H8 H 0.6341 1.1211 0.3838 0.031 Uiso 1 1 calc R
C9 C 0.70919(9) 1.3567(3) 0.3554(2) 0.0272(4) Uani 1 1 d .
C10 C 0.72411(10) 1.5617(3) 0.2838(2) 0.0316(4) Uani 1 1 d .
H10 H 0.7688 1.6270 0.2965 0.038 Uiso 1 1 calc R
C11 C 0.67326(9) 1.6689(3) 0.1943(3) 0.0328(4) Uani 1 1 d .
H11 H 0.6835 1.8077 0.1439 0.039 Uiso 1 1 calc R
C12 C 0.60728(10) 1.5769(3) 0.1766(2) 0.0315(4) Uani 1 1 d .
H12 H 0.5729 1.6541 0.1151 0.038 Uiso 1 1 calc R

loop_
_atom_site_aniso_label
_atom_site_aniso_U_11
_atom_site_aniso_U_22
_atom_site_aniso_U_33
_atom_site_aniso_U_23
_atom_site_aniso_U_13
_atom_site_aniso_U_12
O1 0.0219(6) 0.0376(7) 0.0303(7) 0.0038(7) -0.0030(6) -0.0036(5)
N1 0.0219(8) 0.0381(9) 0.0303(8) -0.0008(8) -0.0011(7) -0.0025(7)
C1 0.0205(8) 0.0289(9) 0.0252(9) -0.0048(7) 0.0005(7) 0.0009(7)
C2 0.0257(9) 0.0372(10) 0.0317(10) 0.0078(9) -0.0047(7) 0.0013(8)
C3 0.0302(10) 0.0319(10) 0.0321(9) 0.0063(8) 0.0004(8) -0.0006(8)
C4 0.0215(8) 0.0265(9) 0.0262(9) -0.0022(7) 0.0016(6) 0.0030(7)
C5 0.0264(10) 0.0379(11) 0.0398(11) 0.0101(10) -0.0079(8) -0.0020(8)
C6 0.0264(9) 0.0340(10) 0.0378(11) 0.0089(9) -0.0024(9) -0.0022(8)
C7 0.0243(8) 0.0280(10) 0.0266(9) -0.0051(7) 0.0010(7) 0.0014(7)
C8 0.0244(8) 0.0290(8) 0.0232(8) -0.0027(7) 0.0029(7) -0.0007(7)
C9 0.0247(9) 0.0324(10) 0.0246(9) -0.0066(8) 0.0022(8) 0.0033(7)
C10 0.0249(9) 0.0346(10) 0.0352(10) -0.0055(9) 0.0067(7) -0.0075(8)
C11 0.0316(10) 0.0290(9) 0.0379(10) 0.0009(10) 0.0050(8) -0.0037(8)
C12 0.0276(9) 0.0314(9) 0.0353(11) 0.0027(9) 0.0006(8) 0.0003(8)

loop_
_atom_type_symbol
_atom_type_description
_atom_type_scat_dispersion_real
_atom_type_scat_dispersion_imag
_atom_type_scat_source
C C 0.0033 0.0016 'International Tables Vol C Tables 4.2.6.8 and 6.1.1.4'
H H 0.0000 0.0000 'International Tables Vol C Tables 4.2.6.8 and 6.1.1.4'
N N 0.0061 0.0033 'International Tables Vol C Tables 4.2.6.8 and 6.1.1.4'
O O 0.0106 0.0060 'International Tables Vol C Tables 4.2.6.8 and 6.1.1.4'

loop_
_geom_angle_atom_site_label_1
_geom_angle_atom_site_label_2
_geom_angle_atom_site_label_3
_geom_angle
C1 O1 H1 113.5(12)
C9 N1 H1A 114.2(17)
C9 N1 H1B 111.7(13)
H1A N1 H1B 110(2)
O1 C1 C2 118.36(16)
O1 C1 C6 122.41(16)
C2 C1 C6 119.23(16)
C1 C2 C3 120.41(17)
C1 C2 H2 119.8
C3 C2 H2 119.8
C2 C3 C4 121.94(18)
C2 C3 H3 119.0
C4 C3 H3 119.0
C5 C4 C3 116.30(17)
C5 C4 C7 122.00(15)
C3 C4 C7 121.68(16)
C6 C5 C4 122.60(17)
C6 C5 H5 118.7
C4 C5 H5 118.7
C5 C6 C1 119.50(17)
C5 C6 H6 120.2
C1 C6 H6 120.2
C12 C7 C8 117.78(16)
C12 C7 C4 121.57(16)
C8 C7 C4 120.64(15)
C9 C8 C7 121.34(17)
C9 C8 H8 119.3
C7 C8 H8 119.3
C10 C9 C8 119.95(17)
C10 C9 N1 120.25(16)
C8 C9 N1 119.72(17)
C11 C10 C9 119.23(17)
C11 C10 H10 120.4
C9 C10 H10 120.4
C10 C11 C12 121.08(17)
C10 C11 H11 119.5
C12 C11 H11 119.5
C11 C12 C7 120.60(17)
C11 C12 H12 119.7
C7 C12 H12 119.7

loop_
_geom_bond_atom_site_label_1
_geom_bond_atom_site_label_2
_geom_bond_distance
O1 C1 1.3647(19)
O1 H1 0.91(2)
N1 C9 1.425(2)
N1 H1A 0.88(2)
N1 H1B 0.94(2)
C1 C2 1.378(2)
C1 C6 1.391(2)
C2 C3 1.386(3)
C2 H2 0.9500
C3 C4 1.395(2)
C3 H3 0.9500
C4 C5 1.393(2)
C4 C7 1.491(2)
C5 C6 1.385(2)
C5 H5 0.9500
C6 H6 0.9500
C7 C12 1.400(2)
C7 C8 1.402(2)
C8 C9 1.393(2)
C8 H8 0.9500
C9 C10 1.392(2)
C10 C11 1.381(3)
C10 H10 0.9500
C11 C12 1.391(2)
C11 H11 0.9500
C12 H12 0.9500

loop_
_geom_torsion_atom_site_label_1
_geom_torsion_atom_site_label_2
_geom_torsion_atom_site_label_3
_geom_torsion_atom_site_label_4
_geom_torsion
O1 C1 C2 C3 -178.76(17)
C6 C1 C2 C3 1.0(3)
C1 C2 C3 C4 -0.8(3)
C2 C3 C4 C5 -0.5(3)
C2 C3 C4 C7 -178.79(17)
C3 C4 C5 C6 1.5(3)
C7 C4 C5 C6 179.79(17)
C4 C5 C6 C1 -1.2(3)
O1 C1 C6 C5 179.72(17)
C2 C1 C6 C5 -0.1(3)
C5 C4 C7 C12 -165.93(18)
C3 C4 C7 C12 12.3(3)
C5 C4 C7 C8 12.5(3)
C3 C4 C7 C8 -169.27(17)
C12 C7 C8 C9 1.6(3)
C4 C7 C8 C9 -176.86(15)
C7 C8 C9 C10 -1.2(2)
C7 C8 C9 N1 -178.00(17)
C8 C9 C10 C11 -0.1(3)
N1 C9 C10 C11 176.68(17)
C9 C10 C11 C12 0.9(3)
C10 C11 C12 C7 -0.5(3)
C8 C7 C12 C11 -0.8(3)
C4 C7 C12 C11 177.71(16)

loop_
_cod_related_entry_id
_cod_related_entry_database
_cod_related_entry_code
1 ChemSpider 2037126
